data_7105408
loop_
_publ_author_name
'Harada, Jun'
'Kawazoe, Yuta'
'Ogawa, Keiichiro'

_publ_section_title
;
 Photochromism of spiropyrans and spirooxazines in the solid state: low
 temperature enhances photocoloration
;
_journal_issue 15
_journal_name_full 'Chemical Communications'
_journal_page_first 2593
_journal_paper_doi 10.1039/b925514a
_journal_volume 46
_journal_year 2010
_chemical_formula_sum 'C23 H21 N O'
_chemical_formula_weight 327.41
_chemical_melting_point 451.4
_chemical_name_systematic
;
1,3,3-Trimethylspiro[indoline-2,3'-[3H]-naphtho[2,1-b]pyran]
;
_space_group_IT_number 14
_symmetry_cell_setting monoclinic
_symmetry_space_group_name_Hall '-P 2yn'
_symmetry_space_group_name_H-M 'P 1 21/n 1'
_atom_sites_solution_hydrogens difmap
_atom_sites_solution_primary direct
_audit_creation_method SHELXL-97
_cell_angle_alpha 90.00
_cell_angle_beta 103.547(1)
_cell_angle_gamma 90.00
_cell_formula_units_Z 4
_cell_length_a 14.5329(7)
_cell_length_b 6.2561(3)
_cell_length_c 19.3262(10)
_cell_measurement_reflns_used 5071
_cell_measurement_temperature 90
_cell_measurement_theta_max 29.8
_cell_measurement_theta_min 2.9
_cell_volume 1708.24(15)
_computing_cell_refinement 'SAINT (Bruker, 1998)'
_computing_data_collection 'SMART (Bruker, 1998)'
_computing_data_reduction SAINT
_computing_molecular_graphics 'SHELXTL (Sheldrick, 2008)'
_computing_publication_material SHELXTL
_computing_structure_refinement 'SHELXL-97 (Sheldrick, 2008)'
_computing_structure_solution 'SHELXS-97 (Sheldrick, 2008)'
_diffrn_ambient_temperature 90
_diffrn_detector_area_resol_mean 8.192
_diffrn_measured_fraction_theta_full 1.000
_diffrn_measured_fraction_theta_max 1.000
_diffrn_measurement_device_type 'Bruker SMART 1000 CCD diffractometer'
_diffrn_measurement_method \w_scan
_diffrn_radiation_monochromator graphite
_diffrn_radiation_source 'fine-focus sealed tube'
_diffrn_radiation_type MoK\a
_diffrn_radiation_wavelength 0.71073
_diffrn_reflns_av_R_equivalents 0.0388
_diffrn_reflns_av_sigmaI/netI 0.0305
_diffrn_reflns_limit_h_max 20
_diffrn_reflns_limit_h_min -20
_diffrn_reflns_limit_k_max 8
_diffrn_reflns_limit_k_min -8
_diffrn_reflns_limit_l_max 27
_diffrn_reflns_limit_l_min -27
_diffrn_reflns_number 25364
_diffrn_reflns_theta_full 30.01
_diffrn_reflns_theta_max 30.01
_diffrn_reflns_theta_min 1.59
_diffrn_standards_decay_% 0
_exptl_absorpt_coefficient_mu 0.077
_exptl_absorpt_correction_T_max 0.9923
_exptl_absorpt_correction_T_min 0.9847
_exptl_absorpt_correction_type multi-scan
_exptl_absorpt_process_details 'SADABS (Sheldrick, 2002)'
_exptl_crystal_colour pale_pink
_exptl_crystal_density_diffrn 1.273
_exptl_crystal_density_method 'not measured'
_exptl_crystal_description block
_exptl_crystal_F_000 696
_exptl_crystal_size_max 0.20
_exptl_crystal_size_mid 0.20
_exptl_crystal_size_min 0.10
_refine_diff_density_max 0.544
_refine_diff_density_min -0.225
_refine_diff_density_rms 0.059
_refine_ls_extinction_method none
_refine_ls_goodness_of_fit_ref 1.040
_refine_ls_hydrogen_treatment refall
_refine_ls_matrix_type full
_refine_ls_number_parameters 310
_refine_ls_number_reflns 4986
_refine_ls_number_restraints 0
_refine_ls_restrained_S_all 1.040
_refine_ls_R_factor_all 0.0761
_refine_ls_R_factor_gt 0.0541
_refine_ls_shift/su_max 0.000
_refine_ls_shift/su_mean 0.000
_refine_ls_structure_factor_coef Fsqd
_refine_ls_weighting_details 'calc w=1/[\s^2^(Fo^2^)+(0.0759P)^2^+0.6209P] where P=(Fo^2^+2Fc^2^)/3'
_refine_ls_weighting_scheme calc
_refine_ls_wR_factor_gt 0.1294
_refine_ls_wR_factor_ref 0.1421
_reflns_number_gt 3768
_reflns_number_total 4986
_reflns_threshold_expression >2sigma(I)
_cod_data_source_file b925514a.txt
_cod_data_source_block SNP_90k
_cod_original_sg_symbol_H-M P_1_21/n_1
_cod_database_code 7105408

loop_
_symmetry_equiv_pos_as_xyz
'x, y, z'
'-x+1/2, y+1/2, -z+1/2'
'-x, -y, -z'
'x-1/2, -y-1/2, z-1/2'

loop_
_atom_site_label
_atom_site_type_symbol
_atom_site_fract_x
_atom_site_fract_y
_atom_site_fract_z
_atom_site_U_iso_or_equiv
_atom_site_adp_type
_atom_site_occupancy
_atom_site_symmetry_multiplicity
_atom_site_calc_flag
_atom_site_refinement_flags
_atom_site_disorder_assembly
_atom_site_disorder_group
C1 C 0.55449(9) 0.3057(2) 0.13667(7) 0.0144(3) Uani 1 1 d . . .
C2 C 0.58585(10) 0.4744(2) 0.09959(8) 0.0188(3) Uani 1 1 d . . .
C3 C 0.67657(10) 0.4735(2) 0.09106(8) 0.0202(3) Uani 1 1 d . . .
C4 C 0.74000(9) 0.3051(2) 0.11875(7) 0.0163(3) Uani 1 1 d . . .
C5 C 0.83358(10) 0.3007(2) 0.10871(7) 0.0192(3) Uani 1 1 d . . .
C6 C 0.89401(9) 0.1368(3) 0.13562(8) 0.0208(3) Uani 1 1 d . . .
C7 C 0.86284(10) -0.0294(3) 0.17354(8) 0.0216(3) Uani 1 1 d . . .
C8 C 0.77253(9) -0.0306(2) 0.18378(7) 0.0185(3) Uani 1 1 d . . .
C9 C 0.70839(9) 0.1361(2) 0.15682(7) 0.0143(2) Uani 1 1 d . . .
C10 C 0.61342(9) 0.1397(2) 0.16602(7) 0.0139(2) Uani 1 1 d . . .
C11 C 0.57614(9) -0.0141(2) 0.20880(7) 0.0166(3) Uani 1 1 d . . .
C12 C 0.48522(9) -0.0116(2) 0.21101(7) 0.0166(3) Uani 1 1 d . . .
C13 C 0.41497(9) 0.1352(2) 0.16519(7) 0.0143(2) Uani 1 1 d . . .
C14 C 0.26279(9) 0.2677(2) 0.15163(7) 0.0149(3) Uani 1 1 d . . .
C15 C 0.18660(9) 0.3892(2) 0.16037(8) 0.0181(3) Uani 1 1 d . . .
C16 C 0.10846(10) 0.4027(3) 0.10276(8) 0.0231(3) Uani 1 1 d . . .
C17 C 0.10627(10) 0.2984(3) 0.03927(8) 0.0261(3) Uani 1 1 d . . .
C18 C 0.18393(10) 0.1759(3) 0.03144(8) 0.0228(3) Uani 1 1 d . . .
C19 C 0.26182(9) 0.1619(2) 0.08799(7) 0.0163(3) Uani 1 1 d . . .
C20 C 0.35092(9) 0.0296(2) 0.09705(7) 0.0158(3) Uani 1 1 d . . .
C21 C 0.37979(10) 0.3617(2) 0.26279(8) 0.0195(3) Uani 1 1 d . . .
C22 C 0.32708(11) -0.2026(2) 0.11297(9) 0.0222(3) Uani 1 1 d . . .
C23 C 0.39653(11) 0.0319(3) 0.03380(8) 0.0223(3) Uani 1 1 d . . .
N1 N 0.34693(7) 0.22146(18) 0.20229(6) 0.0147(2) Uani 1 1 d . . .
O1 O 0.46327(6) 0.32097(15) 0.14356(5) 0.0164(2) Uani 1 1 d . . .
H2 H 0.5430(13) 0.590(3) 0.0813(10) 0.027(5) Uiso 1 1 d . . .
H3 H 0.7000(13) 0.590(3) 0.0655(10) 0.030(5) Uiso 1 1 d . . .
H5 H 0.8534(12) 0.416(3) 0.0810(10) 0.024(4) Uiso 1 1 d . . .
H6 H 0.9593(13) 0.136(3) 0.1288(9) 0.024(4) Uiso 1 1 d . . .
H7 H 0.9062(12) -0.148(3) 0.1927(9) 0.023(4) Uiso 1 1 d . . .
H8 H 0.7533(12) -0.146(3) 0.2090(9) 0.025(4) Uiso 1 1 d . . .
H11 H 0.6180(12) -0.111(3) 0.2370(9) 0.021(4) Uiso 1 1 d . . .
H12 H 0.4615(12) -0.110(3) 0.2419(9) 0.019(4) Uiso 1 1 d . . .
H15 H 0.1884(12) 0.471(3) 0.2062(10) 0.024(4) Uiso 1 1 d . . .
H16 H 0.0549(13) 0.489(3) 0.1088(9) 0.024(4) Uiso 1 1 d . . .
H17 H 0.0513(14) 0.304(3) -0.0013(11) 0.037(5) Uiso 1 1 d . . .
H18 H 0.1838(12) 0.101(3) -0.0125(9) 0.018(4) Uiso 1 1 d . . .
H211 H 0.4004(12) 0.497(3) 0.2477(10) 0.028(5) Uiso 1 1 d . . .
H212 H 0.3281(14) 0.376(3) 0.2878(10) 0.036(5) Uiso 1 1 d . . .
H213 H 0.4317(14) 0.296(3) 0.2959(10) 0.030(5) Uiso 1 1 d . . .
H221 H 0.3021(13) -0.211(3) 0.1568(10) 0.030(5) Uiso 1 1 d . . .
H222 H 0.2754(12) -0.270(3) 0.0674(9) 0.020(4) Uiso 1 1 d . . .
H223 H 0.3825(13) -0.295(3) 0.1205(9) 0.025(5) Uiso 1 1 d . . .
H231 H 0.4581(13) -0.053(3) 0.0442(10) 0.028(5) Uiso 1 1 d . . .
H232 H 0.4112(14) 0.179(3) 0.0209(10) 0.033(5) Uiso 1 1 d . . .
H233 H 0.3554(14) -0.038(3) -0.0073(11) 0.037(5) Uiso 1 1 d . . .

loop_
_atom_site_aniso_label
_atom_site_aniso_U_11
_atom_site_aniso_U_22
_atom_site_aniso_U_33
_atom_site_aniso_U_23
_atom_site_aniso_U_13
_atom_site_aniso_U_12
C1 0.0111(5) 0.0157(6) 0.0168(6) 0.0010(5) 0.0041(4) 0.0004(4)
C2 0.0176(6) 0.0150(6) 0.0243(7) 0.0054(5) 0.0060(5) 0.0017(5)
C3 0.0184(6) 0.0176(7) 0.0257(7) 0.0052(5) 0.0072(5) -0.0011(5)
C4 0.0135(6) 0.0188(6) 0.0161(6) -0.0003(5) 0.0029(5) -0.0029(5)
C5 0.0160(6) 0.0242(7) 0.0181(6) -0.0004(5) 0.0052(5) -0.0039(5)
C6 0.0116(6) 0.0305(8) 0.0206(7) -0.0016(6) 0.0043(5) -0.0023(5)
C7 0.0145(6) 0.0264(7) 0.0230(7) 0.0022(6) 0.0026(5) 0.0041(5)
C8 0.0131(6) 0.0221(7) 0.0194(6) 0.0040(5) 0.0022(5) 0.0023(5)
C9 0.0111(5) 0.0177(6) 0.0131(6) -0.0004(5) 0.0009(4) -0.0007(5)
C10 0.0125(6) 0.0156(6) 0.0136(6) 0.0017(5) 0.0029(4) -0.0007(5)
C11 0.0154(6) 0.0166(6) 0.0176(6) 0.0057(5) 0.0035(5) 0.0030(5)
C12 0.0159(6) 0.0167(6) 0.0176(6) 0.0052(5) 0.0048(5) 0.0013(5)
C13 0.0127(6) 0.0142(6) 0.0171(6) 0.0032(5) 0.0056(5) 0.0005(4)
C14 0.0121(6) 0.0151(6) 0.0179(6) 0.0019(5) 0.0041(5) -0.0006(4)
C15 0.0152(6) 0.0181(6) 0.0226(7) 0.0007(5) 0.0074(5) 0.0010(5)
C16 0.0143(6) 0.0242(7) 0.0310(8) 0.0034(6) 0.0056(5) 0.0042(5)
C17 0.0163(6) 0.0329(8) 0.0256(8) 0.0037(6) -0.0024(6) 0.0039(6)
C18 0.0206(7) 0.0274(8) 0.0192(7) -0.0012(6) 0.0018(5) 0.0004(6)
C19 0.0149(6) 0.0156(6) 0.0187(6) 0.0016(5) 0.0043(5) 0.0002(5)
C20 0.0147(6) 0.0170(6) 0.0164(6) -0.0002(5) 0.0047(5) 0.0011(5)
C21 0.0179(6) 0.0217(7) 0.0194(7) -0.0019(5) 0.0052(5) -0.0018(5)
C22 0.0231(7) 0.0163(7) 0.0286(8) 0.0002(5) 0.0089(6) -0.0009(5)
C23 0.0239(7) 0.0271(8) 0.0178(7) -0.0011(6) 0.0090(5) 0.0012(6)
N1 0.0115(5) 0.0184(5) 0.0148(5) 0.0000(4) 0.0043(4) 0.0025(4)
O1 0.0118(4) 0.0152(5) 0.0237(5) 0.0056(4) 0.0074(4) 0.0020(3)

loop_
_atom_type_symbol
_atom_type_description
_atom_type_scat_dispersion_real
_atom_type_scat_dispersion_imag
_atom_type_scat_source
C C 0.0033 0.0016 'International Tables Vol C Tables 4.2.6.8 and 6.1.1.4'
H H 0.0000 0.0000 'International Tables Vol C Tables 4.2.6.8 and 6.1.1.4'
N N 0.0061 0.0033 'International Tables Vol C Tables 4.2.6.8 and 6.1.1.4'
O O 0.0106 0.0060 'International Tables Vol C Tables 4.2.6.8 and 6.1.1.4'

loop_
_geom_angle_atom_site_label_1
_geom_angle_atom_site_label_2
_geom_angle_atom_site_label_3
_geom_angle
_geom_angle_site_symmetry_1
_geom_angle_site_symmetry_3
_geom_angle_publ_flag
O1 C1 C10 122.35(11) . . ?
O1 C1 C2 115.70(11) . . ?
C10 C1 C2 121.91(12) . . ?
C3 C2 C1 119.61(13) . . ?
C3 C2 H2 121.2(11) . . ?
C1 C2 H2 119.2(11) . . ?
C2 C3 C4 121.14(13) . . ?
C2 C3 H3 120.9(11) . . ?
C4 C3 H3 118.0(11) . . ?
C5 C4 C3 121.44(13) . . ?
C5 C4 C9 119.47(12) . . ?
C3 C4 C9 119.09(12) . . ?
C6 C5 C4 120.82(13) . . ?
C6 C5 H5 120.8(10) . . ?
C4 C5 H5 118.3(10) . . ?
C5 C6 C7 119.64(13) . . ?
C5 C6 H6 120.4(11) . . ?
C7 C6 H6 120.0(11) . . ?
C8 C7 C6 120.97(13) . . ?
C8 C7 H7 119.3(10) . . ?
C6 C7 H7 119.8(10) . . ?
C7 C8 C9 120.86(13) . . ?
C7 C8 H8 118.9(11) . . ?
C9 C8 H8 120.2(11) . . ?
C8 C9 C4 118.23(12) . . ?
C8 C9 C10 122.48(12) . . ?
C4 C9 C10 119.29(12) . . ?
C1 C10 C9 118.93(12) . . ?
C1 C10 C11 116.98(11) . . ?
C9 C10 C11 123.96(12) . . ?
C12 C11 C10 121.01(12) . . ?
C12 C11 H11 120.2(10) . . ?
C10 C11 H11 118.7(10) . . ?
C11 C12 C13 122.13(12) . . ?
C11 C12 H12 120.5(10) . . ?
C13 C12 H12 117.4(10) . . ?
N1 C13 O1 105.78(10) . . ?
N1 C13 C12 112.57(11) . . ?
O1 C13 C12 110.38(10) . . ?
N1 C13 C20 103.40(10) . . ?
O1 C13 C20 108.87(10) . . ?
C12 C13 C20 115.23(11) . . ?
C15 C14 C19 121.66(12) . . ?
C15 C14 N1 128.14(12) . . ?
C19 C14 N1 110.13(11) . . ?
C14 C15 C16 117.42(13) . . ?
C14 C15 H15 121.5(10) . . ?
C16 C15 H15 121.0(10) . . ?
C17 C16 C15 121.66(13) . . ?
C17 C16 H16 120.9(10) . . ?
C15 C16 H16 117.5(10) . . ?
C16 C17 C18 120.12(13) . . ?
C16 C17 H17 122.4(12) . . ?
C18 C17 H17 117.5(12) . . ?
C19 C18 C17 118.77(14) . . ?
C19 C18 H18 119.8(10) . . ?
C17 C18 H18 121.5(10) . . ?
C18 C19 C14 120.37(13) . . ?
C18 C19 C20 130.38(13) . . ?
C14 C19 C20 109.05(11) . . ?
C19 C20 C23 115.11(12) . . ?
C19 C20 C22 108.22(11) . . ?
C23 C20 C22 109.30(12) . . ?
C19 C20 C13 100.97(10) . . ?
C23 C20 C13 112.69(11) . . ?
C22 C20 C13 110.25(11) . . ?
N1 C21 H211 110.7(11) . . ?
N1 C21 H212 107.9(12) . . ?
H211 C21 H212 113.0(17) . . ?
N1 C21 H213 109.5(12) . . ?
H211 C21 H213 109.2(15) . . ?
H212 C21 H213 106.4(16) . . ?
C20 C22 H221 111.4(11) . . ?
C20 C22 H222 110.2(9) . . ?
H221 C22 H222 110.1(14) . . ?
C20 C22 H223 111.8(11) . . ?
H221 C22 H223 107.1(15) . . ?
H222 C22 H223 106.2(14) . . ?
C20 C23 H231 111.3(11) . . ?
C20 C23 H232 111.8(11) . . ?
H231 C23 H232 107.8(15) . . ?
C20 C23 H233 110.5(12) . . ?
H231 C23 H233 105.5(16) . . ?
H232 C23 H233 109.7(16) . . ?
C14 N1 C21 120.36(11) . . ?
C14 N1 C13 108.30(10) . . ?
C21 N1 C13 119.24(11) . . ?
C1 O1 C13 120.78(10) . . ?

loop_
_geom_bond_atom_site_label_1
_geom_bond_atom_site_label_2
_geom_bond_distance
_geom_bond_site_symmetry_2
_geom_bond_publ_flag
C1 O1 1.3664(15) . ?
C1 C10 1.3806(18) . ?
C1 C2 1.4100(18) . ?
C2 C3 1.3665(19) . ?
C2 H2 0.964(19) . ?
C3 C4 1.4196(19) . ?
C3 H3 0.99(2) . ?
C4 C5 1.4183(18) . ?
C4 C9 1.4242(18) . ?
C5 C6 1.371(2) . ?
C5 H5 0.980(19) . ?
C6 C7 1.407(2) . ?
C6 H6 0.988(18) . ?
C7 C8 1.3725(19) . ?
C7 H7 0.988(18) . ?
C8 C9 1.4141(18) . ?
C8 H8 0.952(19) . ?
C9 C10 1.4325(17) . ?
C10 C11 1.4534(18) . ?
C11 C12 1.3320(18) . ?
C11 H11 0.938(18) . ?
C12 C13 1.4985(18) . ?
C12 H12 0.976(17) . ?
C13 N1 1.4546(16) . ?
C13 O1 1.4684(15) . ?
C13 C20 1.5694(18) . ?
C14 C15 1.3856(18) . ?
C14 C19 1.3939(19) . ?
C14 N1 1.4059(16) . ?
C15 C16 1.394(2) . ?
C15 H15 1.016(18) . ?
C16 C17 1.383(2) . ?
C16 H16 0.977(18) . ?
C17 C18 1.401(2) . ?
C17 H17 0.98(2) . ?
C18 C19 1.3799(19) . ?
C18 H18 0.968(17) . ?
C19 C20 1.5120(18) . ?
C20 C23 1.5210(19) . ?
C20 C22 1.541(2) . ?
C21 N1 1.4503(18) . ?
C21 H211 0.97(2) . ?
C21 H212 0.99(2) . ?
C21 H213 0.96(2) . ?
C22 H221 0.998(19) . ?
C22 H222 1.099(17) . ?
C22 H223 0.973(19) . ?
C23 H231 1.020(19) . ?
C23 H232 0.99(2) . ?
C23 H233 0.98(2) . ?

loop_
_geom_torsion_atom_site_label_1
_geom_torsion_atom_site_label_2
_geom_torsion_atom_site_label_3
_geom_torsion_atom_site_label_4
_geom_torsion
_geom_torsion_site_symmetry_1
_geom_torsion_site_symmetry_2
_geom_torsion_site_symmetry_3
_geom_torsion_site_symmetry_4
_geom_torsion_publ_flag
O1 C1 C2 C3 179.11(13) . . . . ?
C10 C1 C2 C3 1.1(2) . . . . ?
C1 C2 C3 C4 0.2(2) . . . . ?
C2 C3 C4 C5 178.56(14) . . . . ?
C2 C3 C4 C9 -0.8(2) . . . . ?
C3 C4 C5 C6 -179.88(14) . . . . ?
C9 C4 C5 C6 -0.5(2) . . . . ?
C4 C5 C6 C7 0.2(2) . . . . ?
C5 C6 C7 C8 0.3(2) . . . . ?
C6 C7 C8 C9 -0.4(2) . . . . ?
C7 C8 C9 C4 0.0(2) . . . . ?
C7 C8 C9 C10 179.58(13) . . . . ?
C5 C4 C9 C8 0.38(19) . . . . ?
C3 C4 C9 C8 179.80(13) . . . . ?
C5 C4 C9 C10 -179.18(12) . . . . ?
C3 C4 C9 C10 0.24(19) . . . . ?
O1 C1 C10 C9 -179.56(11) . . . . ?
C2 C1 C10 C9 -1.7(2) . . . . ?
O1 C1 C10 C11 -3.59(19) . . . . ?
C2 C1 C10 C11 174.25(13) . . . . ?
C8 C9 C10 C1 -178.53(13) . . . . ?
C4 C9 C10 C1 1.01(19) . . . . ?
C8 C9 C10 C11 5.8(2) . . . . ?
C4 C9 C10 C11 -174.66(12) . . . . ?
C1 C10 C11 C12 9.3(2) . . . . ?
C9 C10 C11 C12 -174.99(13) . . . . ?
C10 C11 C12 C13 5.5(2) . . . . ?
C11 C12 C13 N1 -141.28(14) . . . . ?
C11 C12 C13 O1 -23.34(18) . . . . ?
C11 C12 C13 C20 100.48(15) . . . . ?
C19 C14 C15 C16 -0.2(2) . . . . ?
N1 C14 C15 C16 -176.66(13) . . . . ?
C14 C15 C16 C17 0.3(2) . . . . ?
C15 C16 C17 C18 -0.2(2) . . . . ?
C16 C17 C18 C19 0.0(2) . . . . ?
C17 C18 C19 C14 0.1(2) . . . . ?
C17 C18 C19 C20 174.41(14) . . . . ?
C15 C14 C19 C18 0.0(2) . . . . ?
N1 C14 C19 C18 177.04(13) . . . . ?
C15 C14 C19 C20 -175.42(12) . . . . ?
N1 C14 C19 C20 1.61(15) . . . . ?
C18 C19 C20 C23 45.8(2) . . . . ?
C14 C19 C20 C23 -139.38(13) . . . . ?
C18 C19 C20 C22 -76.78(18) . . . . ?
C14 C19 C20 C22 98.04(13) . . . . ?
C18 C19 C20 C13 167.44(15) . . . . ?
C14 C19 C20 C13 -17.74(14) . . . . ?
N1 C13 C20 C19 26.74(12) . . . . ?
O1 C13 C20 C19 -85.41(11) . . . . ?
C12 C13 C20 C19 149.99(11) . . . . ?
N1 C13 C20 C23 150.06(11) . . . . ?
O1 C13 C20 C23 37.92(14) . . . . ?
C12 C13 C20 C23 -86.68(14) . . . . ?
N1 C13 C20 C22 -87.53(12) . . . . ?
O1 C13 C20 C22 160.33(10) . . . . ?
C12 C13 C20 C22 35.73(15) . . . . ?
C15 C14 N1 C21 -23.9(2) . . . . ?
C19 C14 N1 C21 159.34(12) . . . . ?
C15 C14 N1 C13 -166.05(13) . . . . ?
C19 C14 N1 C13 17.16(15) . . . . ?
O1 C13 N1 C14 86.82(12) . . . . ?
C12 C13 N1 C14 -152.56(11) . . . . ?
C20 C13 N1 C14 -27.57(13) . . . . ?
O1 C13 N1 C21 -55.84(14) . . . . ?
C12 C13 N1 C21 64.78(15) . . . . ?
C20 C13 N1 C21 -170.23(11) . . . . ?
C10 C1 O1 C13 -16.89(18) . . . . ?
C2 C1 O1 C13 165.14(12) . . . . ?
N1 C13 O1 C1 150.84(11) . . . . ?
C12 C13 O1 C1 28.81(15) . . . . ?
C20 C13 O1 C1 -98.60(12) . . . . ?

loop_
_cod_related_entry_id
_cod_related_entry_database
_cod_related_entry_code
1 ChemSpider 2010795
